data_8100553
loop_
_publ_author_name
'Mahjoub, A. R.'
'Morsali, A.'
'Poorheravi, M. R.'
'Shams, E. '

_publ_section_title
;Crystal structure of 4,4',5,5'-tetraphenyle-2,2'-bithiazole,
 C~30~H~20~N~2~S~2~
;
_journal_issue 1
_journal_name_full 'Zeitschrift f\"ur Kristallographie - New Crystal Structures'
_journal_page_first 97
_journal_page_last 98
_journal_volume 217
_journal_year 2002
_chemical_formula_moiety 'C30 H20 N2 S2'
_chemical_formula_structural 'C30 H20 N2 S2'
_chemical_formula_sum 'C30 H20 N2 S2'
_chemical_formula_weight 472.60
_chemical_melting_point 240
_space_group_IT_number 14
_symmetry_cell_setting monoclinic
_symmetry_space_group_name_Hall '-P 2yn'
_symmetry_space_group_name_H-M 'P 1 21/n 1'
_cell_angle_alpha 90.00
_cell_angle_beta 99.525(17)
_cell_angle_gamma 90.00
_cell_formula_units_Z 2
_cell_length_a 5.640(4)
_cell_length_b 18.912(15)
_cell_length_c 10.837(9)
_cell_measurement_temperature 110(2)
_cell_volume 1140.0(15)
_diffrn_ambient_temperature 110(2)
_exptl_crystal_density_diffrn 1.377
_cod_original_sg_symbol_H-M 'P 21/n'
_cod_database_code 8100553

loop_
_symmetry_equiv_pos_as_xyz
'x, y, z'
'-x+1/2, y+1/2, -z+1/2'
'-x, -y, -z'
'x-1/2, -y-1/2, z-1/2'

loop_
_atom_site_label
_atom_site_type_symbol
_atom_site_fract_x
_atom_site_fract_y
_atom_site_fract_z
_atom_site_U_iso_or_equiv
_atom_site_adp_type
_atom_site_occupancy
_atom_site_symmetry_multiplicity
_atom_site_calc_flag
_atom_site_refinement_flags
_atom_site_disorder_assembly
_atom_site_disorder_group
S1 S 0.53075(9) 0.11491(3) 0.02380(4) 0.02010(12) Uani 1 4 d . . .
N1 N 0.3001(3) 0.01488(9) 0.11240(15) 0.0191(3) Uani 1 4 d . . .
C1 C 0.4500(3) 0.02725(10) 0.03530(17) 0.0184(4) Uani 1 4 d . . .
C2 C 0.3497(3) 0.13633(10) 0.13128(18) 0.0188(4) Uani 1 4 d . . .
C3 C 0.2438(3) 0.07639(10) 0.16900(17) 0.0182(4) Uani 1 4 d . . .
C4 C 0.0821(3) 0.07199(10) 0.26325(18) 0.0189(4) Uani 1 4 d . . .
C5 C 0.0931(4) 0.12140(11) 0.35958(18) 0.0209(4) Uani 1 4 d . . .
C6 C -0.0652(4) 0.11651(12) 0.44501(19) 0.0245(4) Uani 1 4 d . . .
C7 C -0.2335(4) 0.06262(12) 0.4357(2) 0.0256(4) Uani 1 4 d . . .
C8 C -0.2412(4) 0.01266(11) 0.3425(2) 0.0244(4) Uani 1 4 d . . .
C9 C -0.0842(4) 0.01727(11) 0.25663(18) 0.0206(4) Uani 1 4 d . . .
C10 C 0.3190(3) 0.21122(10) 0.16585(18) 0.0189(4) Uani 1 4 d . . .
C11 C 0.1000(4) 0.24511(11) 0.1274(2) 0.0222(4) Uani 1 4 d . . .
C12 C 0.0657(4) 0.31413(11) 0.1648(2) 0.0253(4) Uani 1 4 d . . .
C13 C 0.2494(4) 0.34988(11) 0.24015(19) 0.0236(4) Uani 1 4 d . . .
C14 C 0.4679(4) 0.31664(11) 0.2771(2) 0.0256(4) Uani 1 4 d . . .
C15 C 0.5049(4) 0.24757(11) 0.24027(19) 0.0226(4) Uani 1 4 d . . .
H5 H 0.213(4) 0.1583(14) 0.371(2) 0.028(6) Uiso 1 4 d . . .
H6 H -0.051(4) 0.1499(13) 0.502(2) 0.020(6) Uiso 1 4 d . . .
H7 H -0.334(4) 0.0587(13) 0.498(2) 0.030(7) Uiso 1 4 d . . .
H8 H -0.354(4) -0.0240(13) 0.335(2) 0.024(6) Uiso 1 4 d . . .
H9 H -0.090(4) -0.0145(12) 0.193(2) 0.015(5) Uiso 1 4 d . . .
H11 H -0.026(4) 0.2218(13) 0.074(2) 0.023(6) Uiso 1 4 d . . .
H12 H -0.082(4) 0.3369(13) 0.137(2) 0.022(6) Uiso 1 4 d . . .
H13 H 0.225(4) 0.3966(14) 0.267(2) 0.028(6) Uiso 1 4 d . . .
H14 H 0.597(5) 0.3407(14) 0.330(2) 0.035(7) Uiso 1 4 d . . .
H15 H 0.650(4) 0.2253(13) 0.270(2) 0.027(6) Uiso 1 4 d . . .

loop_
_atom_site_aniso_label
_atom_site_aniso_U_11
_atom_site_aniso_U_22
_atom_site_aniso_U_33
_atom_site_aniso_U_23
_atom_site_aniso_U_13
_atom_site_aniso_U_12
S1 0.0235(2) 0.0160(2) 0.0224(2) -0.00066(18) 0.00856(18) 0.00044(18)
N1 0.0204(8) 0.0167(8) 0.0209(8) -0.0006(6) 0.0051(6) 0.0014(6)
C1 0.0212(9) 0.0140(8) 0.0197(9) 0.0008(7) 0.0026(7) 0.0018(7)
C2 0.0201(9) 0.0184(9) 0.0189(9) -0.0007(7) 0.0065(7) 0.0021(7)
C3 0.0202(9) 0.0154(9) 0.0192(8) -0.0001(7) 0.0033(7) 0.0022(7)
C4 0.0200(9) 0.0174(9) 0.0197(9) 0.0013(7) 0.0045(7) 0.0030(7)
C5 0.0239(9) 0.0189(9) 0.0210(9) -0.0013(7) 0.0067(7) -0.0005(8)
C6 0.0287(10) 0.0243(10) 0.0222(9) -0.0028(8) 0.0090(8) 0.0021(8)
C7 0.0249(10) 0.0290(11) 0.0249(10) 0.0035(8) 0.0102(8) 0.0026(8)
C8 0.0212(9) 0.0243(10) 0.0280(10) 0.0036(8) 0.0049(8) -0.0015(8)
C9 0.0228(9) 0.0181(9) 0.0209(9) 0.0000(7) 0.0035(7) 0.0016(7)
C10 0.0231(9) 0.0132(8) 0.0223(9) -0.0015(7) 0.0089(7) -0.0012(7)
C11 0.0204(9) 0.0182(9) 0.0283(10) -0.0019(8) 0.0052(8) -0.0021(7)
C12 0.0236(10) 0.0193(10) 0.0350(11) 0.0017(8) 0.0110(8) 0.0034(8)
C13 0.0319(11) 0.0159(9) 0.0263(10) -0.0021(8) 0.0144(8) -0.0017(8)
C14 0.0297(11) 0.0227(10) 0.0239(10) -0.0031(8) 0.0032(8) -0.0044(8)
C15 0.0237(10) 0.0195(9) 0.0245(10) 0.0012(8) 0.0037(8) -0.0003(8)

loop_
_geom_bond_atom_site_label_1
_geom_bond_atom_site_label_2
_geom_bond_distance
_geom_bond_site_symmetry_2
_geom_bond_publ_flag
S1 C2 1.720(2) . ?
S1 C1 1.729(2) . ?
N1 C1 1.305(3) . ?
N1 C3 1.377(2) . ?
C1 C1 1.452(4) 3_655 ?
C2 C3 1.375(3) . ?
C2 C10 1.482(3) . ?
C3 C4 1.480(3) . ?
C4 C9 1.391(3) . ?
C4 C5 1.395(3) . ?
C5 C6 1.392(3) . ?
C5 H5 0.97(3) . ?
C6 C7 1.385(3) . ?
C6 H6 0.88(2) . ?
C7 C8 1.378(3) . ?
C7 H7 0.95(3) . ?
C8 C9 1.390(3) . ?
C8 H8 0.94(2) . ?
C9 H9 0.91(2) . ?
C10 C11 1.393(3) . ?
C10 C15 1.394(3) . ?
C11 C12 1.390(3) . ?
C11 H11 0.94(2) . ?
C12 C13 1.385(3) . ?
C12 H12 0.94(2) . ?
C13 C14 1.383(3) . ?
C13 H13 0.95(3) . ?
C14 C15 1.392(3) . ?
C14 H14 0.97(3) . ?
C15 H15 0.93(3) . ?
